data_4068544
loop_
_publ_author_name
'Meyer, Dirk'
'Taige, Maria A.'
'Zeller, Alexander'
'Hohlfeld, Konrad'
'Ahrens, Sebastian'
'Strassner, Thomas'

_publ_section_title
;
 Palladium Complexes with Pyrimidine-Functionalized N-Heterocyclic Carbene
 Ligands: Synthesis, Structure and Catalytic Activity
;
_journal_issue 7
_journal_name_full Organometallics
_journal_page_first 2142
_journal_paper_doi 10.1021/om8009238
_journal_volume 28
_journal_year 2009
_chemical_compound_source synthesis
_chemical_formula_moiety 'C16 H16 Cl N8 Pd, C2 H6 Cl3 O Pd S'
_chemical_formula_sum 'C18 H22 Cl4 N8 O Pd2 S'
_chemical_formula_weight 753.15
_chemical_name_systematic
;
Bis(1-(2-pyrimidyl)-3-(methyl)imidazoline-2-ylidene) palladium(II) chloride
dimethyl-sulfoxidotrichloro palladium(II)
;
_chemical_temperature_decomposition 463.15
_space_group_IT_number 14
_symmetry_cell_setting monoclinic
_symmetry_Int_Tables_number 14
_symmetry_space_group_name_Hall '-P 2ybc'
_symmetry_space_group_name_H-M 'P 1 21/c 1'
_atom_sites_solution_hydrogens geom
_atom_sites_solution_primary direct
_atom_sites_solution_secondary difmap
_audit_creation_method SHELXL-97
_cell_angle_alpha 90
_cell_angle_beta 102.27(1)
_cell_angle_gamma 90
_cell_formula_units_Z 4
_cell_length_a 11.247(1)
_cell_length_b 28.120(3)
_cell_length_c 8.434(1)
_cell_measurement_reflns_used 100
_cell_measurement_temperature 198(2)
_cell_measurement_theta_max 19.245
_cell_measurement_theta_min 3.363
_cell_volume 2606.5(5)
_computing_cell_refinement 'Dirax/lsq (Duisenberg & Schreurs, 1989-2000)'
_computing_data_collection 'Collect (Nonius BV, 1997-2000)'
_computing_data_reduction 'EvalCCD (Duisenberg & Schreurs 1990-2000)'
_computing_molecular_graphics
;
Ortep III 1.0.3 (M.N.Burnett,C.K.Johnson,2000)
;
_computing_publication_material 'XCIF 6.12 (Sheldrick, 1997)'
_computing_structure_refinement 'SHELXL-97 (Sheldrick, 1997)'
_computing_structure_solution 'SHELXS-97 (Sheldrick, 1990)'
_diffrn_ambient_temperature 198(2)
_diffrn_detector_area_resol_mean 9
_diffrn_measured_fraction_theta_full 0.978
_diffrn_measured_fraction_theta_max 0.978
_diffrn_measurement_device_type KappaCCD
_diffrn_measurement_method CCD
_diffrn_radiation_monochromator graphite
_diffrn_radiation_probe x-ray
_diffrn_radiation_type MoK\a
_diffrn_radiation_wavelength 0.71073
_diffrn_reflns_av_R_equivalents 0.0208
_diffrn_reflns_av_sigmaI/netI 0.0143
_diffrn_reflns_limit_h_max 13
_diffrn_reflns_limit_h_min -13
_diffrn_reflns_limit_k_max 33
_diffrn_reflns_limit_k_min -33
_diffrn_reflns_limit_l_max 10
_diffrn_reflns_limit_l_min -8
_diffrn_reflns_number 25176
_diffrn_reflns_theta_full 25.00
_diffrn_reflns_theta_max 25.00
_diffrn_reflns_theta_min 3.51
_diffrn_source 'fine-focus sealed tube'
_exptl_absorpt_coefficient_mu 1.899
_exptl_absorpt_correction_T_max 0.8881
_exptl_absorpt_correction_T_min 0.3545
_exptl_absorpt_correction_type multi-scan
_exptl_absorpt_process_details
;
SADABS 2.03.(Sheldrick,Bruker AXS Inc.,2002)
;
_exptl_crystal_colour red
_exptl_crystal_density_diffrn 1.919
_exptl_crystal_density_method 'not measured'
_exptl_crystal_description prism
_exptl_crystal_F_000 1480
_exptl_crystal_recrystallization_method 'slow evaporation of an acetonitrile solution'
_exptl_crystal_size_max 0.59
_exptl_crystal_size_mid 0.30
_exptl_crystal_size_min 0.06
_refine_diff_density_max 0.637
_refine_diff_density_min -0.612
_refine_diff_density_rms 0.073
_refine_ls_extinction_method none
_refine_ls_goodness_of_fit_ref 1.193
_refine_ls_hydrogen_treatment constr
_refine_ls_matrix_type full
_refine_ls_number_parameters 312
_refine_ls_number_reflns 4483
_refine_ls_number_restraints 0
_refine_ls_restrained_S_all 1.193
_refine_ls_R_factor_all 0.0287
_refine_ls_R_factor_gt 0.0230
_refine_ls_shift/su_max 0.002
_refine_ls_shift/su_mean 0.000
_refine_ls_structure_factor_coef Fsqd
_refine_ls_weighting_details 'calc w=1/[\s^2^(Fo^2^)+(0.0114P)^2^+4.5053P] where P=(Fo^2^+2Fc^2^)/3'
_refine_ls_weighting_scheme calc
_refine_ls_wR_factor_gt 0.0465
_refine_ls_wR_factor_ref 0.0484
_reflns_number_gt 4019
_reflns_number_total 4483
_reflns_threshold_expression >2sigma(I)
_cod_data_source_file om8009238_si_001.cif
_cod_data_source_block str-153a
_cod_depositor_comments
;
The following automatic conversions were performed:

'_chemical_melting_point' tag was changed to
'_chemical_temperature_decomposition' since the value had been given
as '190 \%C (Decomp.)'. The value '190 \%C (Decomp.)' was changed to
'463.15' - it was converted from degrees Celsius(C) to Kelvins(K).

Automatic conversion script
Id: cif_fix_values 1715 2011-07-08 13:25:40Z adriana 
;
_cod_original_sg_symbol_H-M 'P 21/c'
_cod_database_code 4068544

loop_
_symmetry_equiv_pos_as_xyz
'x, y, z'
'-x, y+1/2, -z+1/2'
'-x, -y, -z'
'x, -y-1/2, z-1/2'

loop_
_atom_site_label
_atom_site_type_symbol
_atom_site_fract_x
_atom_site_fract_y
_atom_site_fract_z
_atom_site_U_iso_or_equiv
_atom_site_adp_type
_atom_site_occupancy
_atom_site_symmetry_multiplicity
_atom_site_calc_flag
_atom_site_refinement_flags
Pd1 Pd 0.631539(18) 0.136533(7) 0.90982(3) 0.01514(6) Uani 1 1 d .
Cl1 Cl 0.76302(6) 0.07087(3) 0.93772(9) 0.02357(16) Uani 1 1 d .
N1 N 0.4201(2) 0.21098(9) 0.8757(3) 0.0204(5) Uani 1 1 d .
N2 N 0.5891(2) 0.23216(9) 0.8198(3) 0.0228(6) Uani 1 1 d .
N3 N 0.4143(2) 0.07513(9) 0.8259(3) 0.0251(6) Uani 1 1 d .
N4 N 0.4892(2) 0.07111(9) 1.0809(3) 0.0223(6) Uani 1 1 d .
N5 N 0.7573(2) 0.18451(9) 0.8515(3) 0.0194(5) Uani 1 1 d .
N6 N 0.7658(2) 0.26399(10) 0.7561(4) 0.0319(7) Uani 1 1 d .
N7 N 0.6350(3) 0.11632(9) 1.2519(3) 0.0293(6) Uani 1 1 d .
N8 N 0.5613(3) 0.04418(10) 1.3440(4) 0.0340(7) Uani 1 1 d .
C1 C 0.5307(3) 0.19444(10) 0.8711(3) 0.0181(6) Uani 1 1 d .
C2 C 0.5015(3) 0.09321(10) 0.9418(4) 0.0189(6) Uani 1 1 d .
C3 C 0.3224(3) 0.18455(11) 0.9278(4) 0.0252(7) Uani 1 1 d .
H3A H 0.3580 0.1616 1.0119 0.038 Uiso 1 1 calc R
H3B H 0.2735 0.1677 0.8348 0.038 Uiso 1 1 calc R
H3C H 0.2704 0.2068 0.9715 0.038 Uiso 1 1 calc R
C4 C 0.4090(3) 0.25859(11) 0.8294(4) 0.0290(7) Uani 1 1 d .
H4A H 0.3390 0.2780 0.8240 0.035 Uiso 1 1 calc R
C5 C 0.5147(3) 0.27226(11) 0.7938(4) 0.0307(8) Uani 1 1 d .
H5A H 0.5345 0.3028 0.7584 0.037 Uiso 1 1 calc R
C6 C 0.7111(3) 0.22757(11) 0.8072(4) 0.0226(7) Uani 1 1 d .
C7 C 0.8736(3) 0.17749(11) 0.8409(4) 0.0255(7) Uani 1 1 d .
H7B H 0.9108 0.1475 0.8699 0.031 Uiso 1 1 calc R
C8 C 0.9393(3) 0.21324(12) 0.7884(4) 0.0312(8) Uani 1 1 d .
H8B H 1.0215 0.2085 0.7807 0.037 Uiso 1 1 calc R
C9 C 0.8823(3) 0.25586(13) 0.7475(4) 0.0333(8) Uani 1 1 d .
H9A H 0.9269 0.2808 0.7115 0.040 Uiso 1 1 calc R
C10 C 0.3932(3) 0.08829(14) 0.6553(4) 0.0353(8) Uani 1 1 d .
H10A H 0.4701 0.0983 0.6287 0.053 Uiso 1 1 calc R
H10B H 0.3347 0.1146 0.6342 0.053 Uiso 1 1 calc R
H10C H 0.3605 0.0609 0.5882 0.053 Uiso 1 1 calc R
C11 C 0.3473(3) 0.04138(12) 0.8906(5) 0.0328(8) Uani 1 1 d .
H11A H 0.2805 0.0235 0.8319 0.039 Uiso 1 1 calc R
C12 C 0.3934(3) 0.03857(11) 1.0485(5) 0.0318(8) Uani 1 1 d .
H12A H 0.3666 0.0185 1.1244 0.038 Uiso 1 1 calc R
C13 C 0.5668(3) 0.07783(11) 1.2351(4) 0.0236(7) Uani 1 1 d .
C14 C 0.7138(3) 0.12019(13) 1.3949(4) 0.0373(9) Uani 1 1 d .
H14A H 0.7675 0.1467 1.4126 0.045 Uiso 1 1 calc R
C15 C 0.7199(4) 0.08747(14) 1.5162(4) 0.0407(9) Uani 1 1 d .
H15A H 0.7771 0.0904 1.6163 0.049 Uiso 1 1 calc R
C16 C 0.6398(4) 0.05041(14) 1.4867(4) 0.0402(10) Uani 1 1 d .
H16A H 0.6395 0.0280 1.5710 0.048 Uiso 1 1 calc R
Pd2 Pd 0.105189(19) 0.132747(8) 0.41577(3) 0.01820(6) Uani 1 1 d .
Cl2 Cl 0.14804(8) 0.20692(3) 0.52982(10) 0.03188(19) Uani 1 1 d .
Cl3 Cl 0.06653(8) 0.10286(3) 0.65636(10) 0.02988(18) Uani 1 1 d .
Cl5 Cl 0.13291(9) 0.16260(3) 0.17474(10) 0.0363(2) Uani 1 1 d .
S1 S 0.08718(7) 0.05834(3) 0.31971(10) 0.02263(17) Uani 1 1 d .
O2 O 0.1816(2) 0.02642(8) 0.4099(3) 0.0381(6) Uani 1 1 d .
C20 C 0.0885(3) 0.05256(13) 0.1106(4) 0.0334(8) Uani 1 1 d .
H20A H 0.0936 0.0188 0.0835 0.050 Uiso 1 1 calc R
H20B H 0.1590 0.0695 0.0872 0.050 Uiso 1 1 calc R
H20C H 0.0136 0.0662 0.0455 0.050 Uiso 1 1 calc R
C21 C -0.0577(3) 0.03391(11) 0.3219(4) 0.0297(7) Uani 1 1 d .
H21A H -0.0586 0.0001 0.2930 0.044 Uiso 1 1 calc R
H21B H -0.1202 0.0508 0.2433 0.044 Uiso 1 1 calc R
H21C H -0.0746 0.0373 0.4307 0.044 Uiso 1 1 calc R

loop_
_atom_site_aniso_label
_atom_site_aniso_U_11
_atom_site_aniso_U_22
_atom_site_aniso_U_33
_atom_site_aniso_U_23
_atom_site_aniso_U_13
_atom_site_aniso_U_12
Pd1 0.01232(11) 0.01487(11) 0.01788(12) 0.00289(9) 0.00245(8) -0.00060(8)
Cl1 0.0200(4) 0.0202(3) 0.0298(4) 0.0045(3) 0.0038(3) 0.0043(3)
N1 0.0153(12) 0.0211(13) 0.0252(14) 0.0029(11) 0.0053(10) 0.0020(10)
N2 0.0184(12) 0.0179(12) 0.0324(16) 0.0063(11) 0.0061(11) 0.0016(10)
N3 0.0161(13) 0.0250(13) 0.0327(16) -0.0062(12) 0.0019(11) -0.0012(10)
N4 0.0186(13) 0.0174(12) 0.0326(15) 0.0047(11) 0.0092(11) -0.0008(10)
N5 0.0162(12) 0.0214(13) 0.0208(13) 0.0025(10) 0.0044(10) -0.0010(10)
N6 0.0270(15) 0.0268(15) 0.0433(18) 0.0103(13) 0.0107(13) -0.0047(12)
N7 0.0395(16) 0.0250(14) 0.0229(15) 0.0016(11) 0.0055(13) 0.0006(12)
N8 0.0371(17) 0.0314(16) 0.0389(18) 0.0161(13) 0.0201(14) 0.0126(13)
C1 0.0169(14) 0.0204(14) 0.0163(15) 0.0027(12) 0.0021(12) -0.0018(11)
C2 0.0162(14) 0.0160(14) 0.0248(16) -0.0008(12) 0.0047(12) 0.0021(11)
C3 0.0174(15) 0.0287(17) 0.0317(18) 0.0012(14) 0.0104(13) -0.0001(12)
C4 0.0234(17) 0.0225(16) 0.041(2) 0.0055(15) 0.0059(15) 0.0074(13)
C5 0.0265(17) 0.0165(15) 0.048(2) 0.0105(15) 0.0066(16) 0.0039(13)
C6 0.0189(15) 0.0238(16) 0.0254(17) 0.0035(13) 0.0056(13) -0.0004(12)
C7 0.0174(15) 0.0272(16) 0.0327(18) -0.0013(14) 0.0074(13) 0.0007(13)
C8 0.0205(16) 0.0371(19) 0.039(2) -0.0010(16) 0.0130(15) -0.0063(14)
C9 0.0257(18) 0.0358(19) 0.040(2) 0.0064(16) 0.0115(15) -0.0118(14)
C10 0.0212(17) 0.055(2) 0.0263(18) -0.0102(17) -0.0026(14) -0.0013(15)
C11 0.0166(16) 0.0240(17) 0.059(3) -0.0067(16) 0.0107(16) -0.0069(13)
C12 0.0205(16) 0.0218(16) 0.057(3) 0.0061(16) 0.0167(17) -0.0031(13)
C13 0.0246(16) 0.0221(15) 0.0274(18) 0.0061(13) 0.0129(14) 0.0097(12)
C14 0.045(2) 0.041(2) 0.0245(19) -0.0041(16) 0.0035(16) 0.0044(17)
C15 0.044(2) 0.052(2) 0.0254(19) 0.0038(17) 0.0071(17) 0.0207(19)
C16 0.049(2) 0.047(2) 0.029(2) 0.0201(17) 0.0188(18) 0.0273(19)
Pd2 0.01751(12) 0.01600(11) 0.02140(13) 0.00062(9) 0.00486(9) -0.00111(9)
Cl2 0.0458(5) 0.0194(4) 0.0320(4) -0.0041(3) 0.0118(4) -0.0086(3)
Cl3 0.0390(5) 0.0254(4) 0.0274(4) 0.0037(3) 0.0119(4) -0.0036(3)
Cl5 0.0507(5) 0.0339(4) 0.0287(4) 0.0020(4) 0.0185(4) -0.0085(4)
S1 0.0166(3) 0.0180(4) 0.0308(4) -0.0033(3) -0.0008(3) 0.0012(3)
O2 0.0266(12) 0.0250(12) 0.0543(17) -0.0054(11) -0.0100(11) 0.0080(10)
C20 0.0296(18) 0.0359(19) 0.036(2) -0.0138(16) 0.0096(15) -0.0003(15)
C21 0.0219(16) 0.0242(16) 0.040(2) 0.0033(15) -0.0001(14) -0.0066(13)

loop_
_atom_type_symbol
_atom_type_description
_atom_type_scat_dispersion_real
_atom_type_scat_dispersion_imag
_atom_type_scat_source
C C 0.0033 0.0016 'International Tables Vol C Tables 4.2.6.8 and 6.1.1.4'
H H 0.0000 0.0000 'International Tables Vol C Tables 4.2.6.8 and 6.1.1.4'
Cl Cl 0.1484 0.1585 'International Tables Vol C Tables 4.2.6.8 and 6.1.1.4'
N N 0.0061 0.0033 'International Tables Vol C Tables 4.2.6.8 and 6.1.1.4'
O O 0.0106 0.0060 'International Tables Vol C Tables 4.2.6.8 and 6.1.1.4'
Pd Pd -0.9988 1.0072 'International Tables Vol C Tables 4.2.6.8 and 6.1.1.4'
S S 0.1246 0.1234 'International Tables Vol C Tables 4.2.6.8 and 6.1.1.4'

loop_
_geom_angle_atom_site_label_1
_geom_angle_atom_site_label_2
_geom_angle_atom_site_label_3
_geom_angle
C2 Pd1 C1 96.66(12)
C2 Pd1 N5 173.71(11)
C1 Pd1 N5 79.73(10)
C2 Pd1 Cl1 88.28(8)
C1 Pd1 Cl1 174.17(9)
N5 Pd1 Cl1 95.06(7)
C1 N1 C4 110.8(2)
C1 N1 C3 126.4(2)
C4 N1 C3 122.8(2)
C1 N2 C5 111.4(2)
C1 N2 C6 119.7(2)
C5 N2 C6 128.8(3)
C2 N3 C11 110.4(3)
C2 N3 C10 124.7(3)
C11 N3 C10 124.9(3)
C2 N4 C12 110.3(3)
C2 N4 C13 125.1(2)
C12 N4 C13 124.5(3)
C6 N5 C7 116.0(3)
C6 N5 Pd1 114.10(19)
C7 N5 Pd1 129.7(2)
C6 N6 C9 114.5(3)
C13 N7 C14 115.0(3)
C13 N8 C16 114.1(3)
N1 C1 N2 104.6(2)
N1 C1 Pd1 142.1(2)
N2 C1 Pd1 113.32(19)
N3 C2 N4 105.4(3)
N3 C2 Pd1 126.2(2)
N4 C2 Pd1 128.1(2)
N1 C3 H3A 109.5
N1 C3 H3B 109.5
H3A C3 H3B 109.5
N1 C3 H3C 109.5
H3A C3 H3C 109.5
H3B C3 H3C 109.5
C5 C4 N1 107.9(3)
C5 C4 H4A 126.1
N1 C4 H4A 126.1
C4 C5 N2 105.3(3)
C4 C5 H5A 127.4
N2 C5 H5A 127.4
N6 C6 N5 128.0(3)
N6 C6 N2 119.1(3)
N5 C6 N2 112.9(3)
N5 C7 C8 120.7(3)
N5 C7 H7B 119.6
C8 C7 H7B 119.6
C9 C8 C7 117.8(3)
C9 C8 H8B 121.1
C7 C8 H8B 121.1
N6 C9 C8 122.9(3)
N6 C9 H9A 118.5
C8 C9 H9A 118.5
N3 C10 H10A 109.5
N3 C10 H10B 109.5
H10A C10 H10B 109.5
N3 C10 H10C 109.5
H10A C10 H10C 109.5
H10B C10 H10C 109.5
C12 C11 N3 107.8(3)
C12 C11 H11A 126.1
N3 C11 H11A 126.1
C11 C12 N4 106.2(3)
C11 C12 H12A 126.9
N4 C12 H12A 126.9
N7 C13 N8 128.5(3)
N7 C13 N4 116.1(3)
N8 C13 N4 115.4(3)
N7 C14 C15 122.4(4)
N7 C14 H14A 118.8
C15 C14 H14A 118.8
C16 C15 C14 116.9(4)
C16 C15 H15A 121.6
C14 C15 H15A 121.6
N8 C16 C15 123.0(3)
N8 C16 H16A 118.5
C15 C16 H16A 118.5
S1 Pd2 Cl5 92.32(3)
S1 Pd2 Cl2 172.92(3)
Cl5 Pd2 Cl2 89.02(3)
S1 Pd2 Cl3 87.63(3)
Cl5 Pd2 Cl3 177.12(3)
Cl2 Pd2 Cl3 91.39(3)
O2 S1 C21 108.77(15)
O2 S1 C20 107.50(16)
C21 S1 C20 100.19(17)
O2 S1 Pd2 112.53(10)
C21 S1 Pd2 111.79(12)
C20 S1 Pd2 115.24(12)
S1 C20 H20A 109.5
S1 C20 H20B 109.5
H20A C20 H20B 109.5
S1 C20 H20C 109.5
H20A C20 H20C 109.5
H20B C20 H20C 109.5
S1 C21 H21A 109.5
S1 C21 H21B 109.5
H21A C21 H21B 109.5
S1 C21 H21C 109.5
H21A C21 H21C 109.5
H21B C21 H21C 109.5

loop_
_geom_bond_atom_site_label_1
_geom_bond_atom_site_label_2
_geom_bond_distance
Pd1 C2 1.966(3)
Pd1 C1 1.971(3)
Pd1 N5 2.087(2)
Pd1 Cl1 2.3461(7)
N1 C1 1.336(4)
N1 C4 1.393(4)
N1 C3 1.470(4)
N2 C1 1.365(4)
N2 C5 1.393(4)
N2 C6 1.405(4)
N3 C2 1.330(4)
N3 C11 1.393(4)
N3 C10 1.455(4)
N4 C2 1.360(4)
N4 C12 1.395(4)
N4 C13 1.417(4)
N5 C6 1.339(4)
N5 C7 1.345(4)
N6 C6 1.314(4)
N6 C9 1.347(4)
N7 C13 1.317(4)
N7 C14 1.341(4)
N8 C13 1.329(4)
N8 C16 1.344(5)
C3 H3A 0.9800
C3 H3B 0.9800
C3 H3C 0.9800
C4 C5 1.342(5)
C4 H4A 0.9500
C5 H5A 0.9500
C7 C8 1.375(4)
C7 H7B 0.9500
C8 C9 1.368(5)
C8 H8B 0.9500
C9 H9A 0.9500
C10 H10A 0.9800
C10 H10B 0.9800
C10 H10C 0.9800
C11 C12 1.325(5)
C11 H11A 0.9500
C12 H12A 0.9500
C14 C15 1.367(5)
C14 H14A 0.9500
C15 C16 1.365(6)
C15 H15A 0.9500
C16 H16A 0.9500
Pd2 S1 2.2373(8)
Pd2 Cl5 2.2812(9)
Pd2 Cl2 2.3045(8)
Pd2 Cl3 2.3211(8)
S1 O2 1.473(2)
S1 C21 1.773(3)
S1 C20 1.774(3)
C20 H20A 0.9800
C20 H20B 0.9800
C20 H20C 0.9800
C21 H21A 0.9800
C21 H21B 0.9800
C21 H21C 0.9800

loop_
_geom_torsion_atom_site_label_1
_geom_torsion_atom_site_label_2
_geom_torsion_atom_site_label_3
_geom_torsion_atom_site_label_4
_geom_torsion
C1 Pd1 N5 C6 -4.4(2)
Cl1 Pd1 N5 C6 173.0(2)
C1 Pd1 N5 C7 -179.0(3)
Cl1 Pd1 N5 C7 -1.6(3)
C4 N1 C1 N2 -0.5(3)
C3 N1 C1 N2 -178.2(3)
C4 N1 C1 Pd1 -179.7(3)
C3 N1 C1 Pd1 2.6(5)
C5 N2 C1 N1 0.5(3)
C6 N2 C1 N1 177.6(3)
C5 N2 C1 Pd1 179.9(2)
C6 N2 C1 Pd1 -3.0(4)
C2 Pd1 C1 N1 8.1(4)
N5 Pd1 C1 N1 -177.1(4)
C2 Pd1 C1 N2 -171.0(2)
N5 Pd1 C1 N2 3.8(2)
C11 N3 C2 N4 -0.5(3)
C10 N3 C2 N4 -179.6(3)
C11 N3 C2 Pd1 172.6(2)
C10 N3 C2 Pd1 -6.5(4)
C12 N4 C2 N3 0.7(3)
C13 N4 C2 N3 177.1(3)
C12 N4 C2 Pd1 -172.3(2)
C13 N4 C2 Pd1 4.1(4)
C1 Pd1 C2 N3 76.8(3)
Cl1 Pd1 C2 N3 -100.1(2)
C1 Pd1 C2 N4 -111.6(3)
Cl1 Pd1 C2 N4 71.5(3)
C1 N1 C4 C5 0.4(4)
C3 N1 C4 C5 178.2(3)
N1 C4 C5 N2 -0.1(4)
C1 N2 C5 C4 -0.2(4)
C6 N2 C5 C4 -177.0(3)
C9 N6 C6 N5 0.5(5)
C9 N6 C6 N2 -179.7(3)
C7 N5 C6 N6 -0.8(5)
Pd1 N5 C6 N6 -176.2(3)
C7 N5 C6 N2 179.4(3)
Pd1 N5 C6 N2 4.0(3)
C1 N2 C6 N6 179.4(3)
C5 N2 C6 N6 -4.1(5)
C1 N2 C6 N5 -0.8(4)
C5 N2 C6 N5 175.7(3)
C6 N5 C7 C8 0.5(4)
Pd1 N5 C7 C8 175.1(2)
N5 C7 C8 C9 -0.1(5)
C6 N6 C9 C8 0.0(5)
C7 C8 C9 N6 -0.2(6)
C2 N3 C11 C12 0.1(4)
C10 N3 C11 C12 179.2(3)
N3 C11 C12 N4 0.3(4)
C2 N4 C12 C11 -0.6(4)
C13 N4 C12 C11 -177.0(3)
C14 N7 C13 N8 4.3(5)
C14 N7 C13 N4 -175.5(3)
C16 N8 C13 N7 -2.6(5)
C16 N8 C13 N4 177.2(3)
C2 N4 C13 N7 17.9(4)
C12 N4 C13 N7 -166.2(3)
C2 N4 C13 N8 -161.9(3)
C12 N4 C13 N8 14.0(4)
C13 N7 C14 C15 -2.2(5)
N7 C14 C15 C16 -1.1(5)
C13 N8 C16 C15 -1.3(5)
C14 C15 C16 N8 2.9(5)
Cl5 Pd2 S1 O2 119.14(13)
Cl3 Pd2 S1 O2 -63.74(13)
Cl5 Pd2 S1 C21 -118.11(13)
Cl3 Pd2 S1 C21 59.01(13)
Cl5 Pd2 S1 C20 -4.60(13)
Cl3 Pd2 S1 C20 172.52(13)
